data_7012740
loop_
_publ_author_name
'Albert Escuer'
'Franz A. Mautner'
'N\'uria Sanz'
'Ramon Vicente'

_publ_section_title
;
 Supramolecular systems built from phenylcyanamido ligands. Syntheses,
 crystal structures and magnetic properties
;
_journal_issue 11
_journal_name_full 'Dalton Trans.'
_journal_page_first 2121
_journal_page_last 2125
_journal_paper_doi 10.1039/b300603d
_journal_year 2003
_chemical_formula_sum 'C76 H68 Mn4 N24 O4'
_chemical_formula_weight 1601.30
_chemical_name_common (Mn4(bipym)2(phenyl-NCN)8(MeOH)4)n
_chemical_name_systematic
; 
? 
;
_space_group_IT_number 2
_symmetry_cell_setting triclinic
_symmetry_space_group_name_Hall '-P 1'
_symmetry_space_group_name_H-M 'P -1'
_atom_sites_solution_hydrogens geom
_atom_sites_solution_primary direct
_atom_sites_solution_secondary difmap
_audit_creation_method SHELXL
_cell_angle_alpha 85.08(3)
_cell_angle_beta 89.47(3)
_cell_angle_gamma 86.35(3)
_cell_formula_units_Z 2
_cell_length_a 10.931(4)
_cell_length_b 17.269(9)
_cell_length_c 19.955(9)
_cell_measurement_reflns_used 36
_cell_measurement_temperature 88(2)
_cell_measurement_theta_max 14.7
_cell_measurement_theta_min 8.9
_cell_volume 3745(3)
_computing_molecular_graphics 'SHELXTL/PC v.5.03 (Siemens Ind. Aut.)'
_computing_publication_material 'SHELXTL/PC v.5.03 (Siemens Ind. Aut.)'
_computing_structure_refinement 'SHELXL-93 (Sheldrick, 1993)'
_computing_structure_solution 'SHELXS-86 (Sheldrick, 1990)'
_diffrn_ambient_temperature 88(2)
_diffrn_measurement_device 'mod. STOE 4-circle diffractometer'
_diffrn_measurement_method 'Omega-scan; delta Omega: 1.20 deg.'
_diffrn_radiation_monochromator graphite
_diffrn_radiation_source 'fine-focus sealed tube'
_diffrn_radiation_type MoK\a
_diffrn_radiation_wavelength 0.71069
_diffrn_reflns_av_R_equivalents 0.0527
_diffrn_reflns_av_sigmaI/netI 0.0964
_diffrn_reflns_limit_h_max 11
_diffrn_reflns_limit_h_min -11
_diffrn_reflns_limit_k_max 18
_diffrn_reflns_limit_k_min -18
_diffrn_reflns_limit_l_max 21
_diffrn_reflns_limit_l_min -1
_diffrn_reflns_number 10680
_diffrn_reflns_theta_max 22.54
_diffrn_reflns_theta_min 2.77
_diffrn_standards_decay_% 14
_diffrn_standards_interval_count 100
_diffrn_standards_interval_time '100 min'
_diffrn_standards_number '3  (-1 0 3; 0 0 -4; 0 -3 -2)'
_exptl_absorpt_coefficient_mu 0.726
_exptl_absorpt_correction_type none
_exptl_crystal_colour orange
_exptl_crystal_density_diffrn 1.420
_exptl_crystal_description irregular
_exptl_crystal_F_000 1648
_exptl_crystal_size_max 0.25
_exptl_crystal_size_mid 0.20
_exptl_crystal_size_min 0.10
_refine_diff_density_max 0.752
_refine_diff_density_min -0.622
_refine_diff_density_rms 0.101
_refine_ls_extinction_method none
_refine_ls_goodness_of_fit_all 1.084
_refine_ls_goodness_of_fit_obs 1.115
_refine_ls_hydrogen_treatment mixed
_refine_ls_matrix_type full
_refine_ls_number_parameters 610
_refine_ls_number_reflns 9552
_refine_ls_number_restraints 4
_refine_ls_restrained_S_all 1.090
_refine_ls_restrained_S_obs 1.115
_refine_ls_R_factor_all 0.1267
_refine_ls_R_factor_obs 0.0788
_refine_ls_shift/esd_max 0.003
_refine_ls_shift/esd_mean 0.000
_refine_ls_structure_factor_coef Fsqd
_refine_ls_weighting_details 'w=1/[\s^2^(Fo^2^)+(0.0807P)^2^+15.8435P] where P=(Fo^2^+2Fc^2^)/3'
_refine_ls_weighting_scheme calc
_refine_ls_wR_factor_all 0.2241
_refine_ls_wR_factor_obs 0.1825
_reflns_number_observed 6171
_reflns_number_total 9562
_reflns_observed_criterion >2sigma(I)
_cod_data_source_file b300603d.txt
_cod_data_source_block ns202a
_cod_depositor_comments
;
The following automatic conversions were performed:
'_symmetry_cell_setting' value 'Triclinic' changed to 'triclinic'
according to '/home/saulius/struct/CIF-dictionaries/cif_core.dic'
dictionary named 'cif_core.dic' version 2.4.1 from 2010-06-29.

Automatic conversion script
Id: cif_fix_enum 1527 2010-12-29 10:47:43Z saulius 

The following automatic conversions were performed:

'_refine_ls_weighting_scheme' value 'calc
w=1/[\s^2^(Fo^2^)+(0.0807P)^2^+15.8435P] where P=(Fo^2^+2Fc^2^)/3'
was changed to 'calc'. New tag '_refine_ls_weighting_details' was
created. The value of the new tag was set to
'w=1/[\s^2^(Fo^2^)+(0.0807P)^2^+15.8435P] where P=(Fo^2^+2Fc^2^)/3'.

Automatic conversion script
Id: cif_fix_values 3143 2015-03-26 13:38:13Z robertas 
;
_cod_original_cell_volume 3745.3(29)
_cod_original_sg_symbol_H-M P-1
_cod_database_code 7012740

loop_
_symmetry_equiv_pos_as_xyz
'x, y, z'
'-x, -y, -z'

loop_
_atom_site_aniso_label
_atom_site_aniso_U_11
_atom_site_aniso_U_22
_atom_site_aniso_U_33
_atom_site_aniso_U_23
_atom_site_aniso_U_13
_atom_site_aniso_U_12
Mn1 0.0184(7) 0.0157(7) 0.0146(7) 0.0011(5) 0.0027(5) 0.0004(5)
Mn2 0.0180(7) 0.0179(7) 0.0150(7) 0.0009(5) 0.0017(5) -0.0007(5)
Mn3 0.0189(7) 0.0164(7) 0.0167(7) -0.0013(5) 0.0011(5) 0.0026(5)
Mn4 0.0190(7) 0.0168(7) 0.0155(7) 0.0002(5) 0.0014(5) 0.0016(5)
O1 0.021(3) 0.024(3) 0.032(4) -0.010(3) 0.011(3) -0.004(3)
O2 0.023(3) 0.032(4) 0.019(3) -0.008(3) 0.011(3) -0.007(3)
O3 0.028(4) 0.028(3) 0.015(3) -0.008(3) 0.005(3) 0.000(3)
O4 0.019(3) 0.026(3) 0.022(3) -0.010(3) 0.009(3) -0.002(3)
N1 0.019(4) 0.031(4) 0.023(4) 0.006(3) 0.004(3) -0.004(3)
N2 0.021(4) 0.011(3) 0.027(4) 0.002(3) 0.001(3) 0.002(3)
N3 0.029(4) 0.024(4) 0.022(4) 0.006(3) 0.001(3) -0.007(3)
N4 0.033(4) 0.020(4) 0.013(4) 0.002(3) 0.002(3) -0.004(3)
N5 0.021(4) 0.020(4) 0.037(5) 0.005(3) 0.001(3) -0.004(3)
N6 0.017(4) 0.020(4) 0.025(4) 0.001(3) -0.002(3) 0.004(3)
N7 0.028(4) 0.022(4) 0.030(5) 0.000(3) -0.004(4) -0.006(3)
N8 0.028(4) 0.024(4) 0.016(4) 0.003(3) -0.001(3) 0.000(3)
N9 0.021(4) 0.015(4) 0.026(4) 0.003(3) 0.001(3) -0.002(3)
N10 0.014(4) 0.016(4) 0.025(4) -0.006(3) 0.002(3) 0.002(3)
N11 0.015(4) 0.018(4) 0.021(4) -0.003(3) 0.004(3) -0.003(3)
N12 0.013(4) 0.021(4) 0.021(4) -0.002(3) -0.002(3) 0.002(3)
N13 0.025(4) 0.025(4) 0.028(4) 0.000(3) -0.005(3) 0.000(3)
N14 0.023(4) 0.016(4) 0.021(4) 0.000(3) 0.001(3) 0.003(3)
N15 0.025(4) 0.026(4) 0.024(4) -0.005(3) -0.004(3) 0.009(3)
N16 0.032(5) 0.020(4) 0.022(4) 0.000(3) -0.002(3) 0.001(3)
N17 0.018(4) 0.024(4) 0.038(5) -0.008(3) -0.007(3) -0.001(3)
N18 0.020(4) 0.025(4) 0.027(4) -0.008(3) 0.005(3) 0.007(3)
N19 0.024(4) 0.021(4) 0.026(4) -0.004(3) 0.009(3) 0.011(3)
N20 0.034(5) 0.020(4) 0.026(4) -0.006(3) 0.002(4) 0.006(3)
N21 0.017(4) 0.018(4) 0.021(4) -0.006(3) 0.005(3) 0.003(3)
N22 0.015(4) 0.011(3) 0.020(4) -0.001(3) 0.003(3) 0.009(3)
N23 0.018(4) 0.013(4) 0.013(4) -0.005(3) 0.001(3) 0.006(3)
N24 0.024(4) 0.019(4) 0.006(3) 0.000(3) 0.000(3) 0.000(3)

loop_
_atom_site_label
_atom_site_type_symbol
_atom_site_fract_x
_atom_site_fract_y
_atom_site_fract_z
_atom_site_U_iso_or_equiv
_atom_site_thermal_displace_type
_atom_site_occupancy
_atom_site_calc_flag
_atom_site_refinement_flags
_atom_site_disorder_group
Mn1 Mn 0.39032(11) 0.60324(7) 0.38056(6) 0.0164(3) Uani 1 d . .
Mn2 Mn 0.36791(11) 0.91994(7) 0.36950(6) 0.0171(3) Uani 1 d . .
Mn3 Mn 0.12949(11) 1.10731(7) 0.12245(6) 0.0175(3) Uani 1 d . .
Mn4 Mn 0.13073(11) 1.42022(7) 0.12682(6) 0.0173(3) Uani 1 d . .
O1 O 0.2287(5) 0.5392(3) 0.4152(3) 0.0252(14) Uani 1 d D .
HO1 H 0.2058 0.5016 0.3922 0.039(14) Uiso 1 d D .
O2 O 0.5202(5) 0.9932(3) 0.3354(3) 0.0241(14) Uani 1 d D .
HO2 H 0.5463 1.0275 0.3614 0.039(14) Uiso 1 d D .
O3 O -0.0318(5) 1.0434(3) 0.1537(3) 0.0236(14) Uani 1 d D .
HO3 H -0.0256 1.0020 0.1311 0.039(14) Uiso 1 d D .
O4 O 0.2749(5) 1.4957(3) 0.0893(3) 0.0218(13) Uani 1 d D .
HO4 H 0.3019 1.5314 0.1136 0.039(14) Uiso 1 d D .
N1 N 0.4912(6) 0.8179(4) 0.3681(3) 0.025(2) Uani 1 d . .
C1 C 0.5260(8) 0.7515(5) 0.3681(4) 0.023(2) Uiso 1 d . .
N2 N 0.5570(6) 0.6790(4) 0.3710(3) 0.020(2) Uani 1 d . .
C2 C 0.6765(7) 0.6549(5) 0.3494(4) 0.019(2) Uiso 1 d . .
C3 C 0.7400(8) 0.7010(5) 0.3014(4) 0.026(2) Uiso 1 d . .
H3 H 0.7046 0.7488 0.2840 0.032 Uiso 1 calc R .
C4 C 0.8564(8) 0.6755(5) 0.2796(5) 0.032(2) Uiso 1 d . .
H4 H 0.8976 0.7062 0.2473 0.038 Uiso 1 calc R .
C5 C 0.9107(9) 0.6052(5) 0.3056(5) 0.032(2) Uiso 1 d . .
H5 H 0.9891 0.5891 0.2920 0.038 Uiso 1 calc R .
C6 C 0.8472(9) 0.5588(6) 0.3522(5) 0.034(2) Uiso 1 d . .
H6 H 0.8808 0.5100 0.3682 0.041 Uiso 1 calc R .
C7 C 0.7328(8) 0.5856(5) 0.3749(5) 0.029(2) Uiso 1 d . .
H7 H 0.6934 0.5555 0.4083 0.035 Uiso 1 calc R .
N3 N 0.3996(7) 0.5696(4) 0.2805(4) 0.026(2) Uani 1 d . .
C8 C 0.3996(7) 0.5835(4) 0.2225(4) 0.018(2) Uiso 1 d . .
N4 N 0.3954(7) 0.5954(4) 0.1581(3) 0.022(2) Uani 1 d . .
C9 C 0.4669(8) 0.6553(5) 0.1279(4) 0.021(2) Uiso 1 d . .
C10 C 0.4505(8) 0.6763(5) 0.0590(4) 0.025(2) Uiso 1 d . .
H10 H 0.3963 0.6505 0.0345 0.030 Uiso 1 calc R .
C11 C 0.5158(8) 0.7357(5) 0.0274(5) 0.027(2) Uiso 1 d . .
H11 H 0.5049 0.7495 -0.0183 0.033 Uiso 1 calc R .
C12 C 0.5963(8) 0.7745(5) 0.0631(4) 0.024(2) Uiso 1 d . .
H12 H 0.6393 0.8142 0.0414 0.028 Uiso 1 calc R .
C13 C 0.6135(8) 0.7544(5) 0.1309(4) 0.025(2) Uiso 1 d . .
H13 H 0.6683 0.7803 0.1550 0.030 Uiso 1 calc R .
C14 C 0.5474(7) 0.6947(5) 0.1636(4) 0.022(2) Uiso 1 d . .
H14 H 0.5579 0.6815 0.2095 0.026 Uiso 1 calc R .
N5 N 0.2725(6) 0.7063(4) 0.3797(4) 0.027(2) Uani 1 d . .
C15 C 0.2385(8) 0.7702(5) 0.3835(4) 0.021(2) Uiso 1 d . .
N6 N 0.2040(6) 0.8435(4) 0.3875(3) 0.021(2) Uani 1 d . .
C16 C 0.0769(7) 0.8613(4) 0.4010(4) 0.018(2) Uiso 1 d . .
C17 C -0.0096(8) 0.8060(5) 0.3964(4) 0.032(2) Uiso 1 d . .
H17 H 0.0146 0.7562 0.3852 0.038 Uiso 1 calc R .
C18 C -0.1313(9) 0.8262(6) 0.4088(5) 0.040(2) Uiso 1 d . .
H18 H -0.1891 0.7896 0.4050 0.048 Uiso 1 calc R .
C19 C -0.1702(9) 0.9006(5) 0.4269(5) 0.032(2) Uiso 1 d . .
H19 H -0.2527 0.9136 0.4346 0.039 Uiso 1 calc R .
C20 C -0.0831(9) 0.9539(6) 0.4330(5) 0.035(2) Uiso 1 d . .
H20 H -0.1065 1.0034 0.4454 0.042 Uiso 1 calc R .
C21 C 0.0404(9) 0.9336(5) 0.4204(4) 0.031(2) Uiso 1 d . .
H21 H 0.0987 0.9696 0.4253 0.037 Uiso 1 calc R .
N7 N 0.3614(7) 0.9556(4) 0.4685(4) 0.027(2) Uani 1 d . .
C22 C 0.3566(7) 0.9337(4) 0.5262(4) 0.018(2) Uiso 1 d . .
N8 N 0.3571(6) 0.9138(4) 0.5897(3) 0.023(2) Uani 1 d . .
C23 C 0.2804(8) 0.8532(5) 0.6135(4) 0.021(2) Uiso 1 d . .
C24 C 0.2901(8) 0.8262(5) 0.6812(4) 0.027(2) Uiso 1 d . .
H24 H 0.3432 0.8482 0.7092 0.032 Uiso 1 calc R .
C25 C 0.2187(8) 0.7651(5) 0.7067(5) 0.028(2) Uiso 1 d . .
H25 H 0.2236 0.7475 0.7521 0.033 Uiso 1 calc R .
C26 C 0.1410(8) 0.7308(5) 0.6647(4) 0.029(2) Uiso 1 d . .
H26 H 0.0954 0.6897 0.6814 0.034 Uiso 1 calc R .
C27 C 0.1326(8) 0.7588(5) 0.5975(4) 0.025(2) Uiso 1 d . .
H27 H 0.0796 0.7367 0.5694 0.030 Uiso 1 calc R .
C28 C 0.2016(7) 0.8190(5) 0.5713(4) 0.022(2) Uiso 1 d . .
H28 H 0.1956 0.8366 0.5261 0.026 Uiso 1 calc R .
N9 N 0.3298(6) 0.9194(4) 0.2550(3) 0.021(2) Uani 1 d . .
C29 C 0.3661(7) 0.8624(5) 0.2149(4) 0.020(2) Uiso 1 d . .
H29 H 0.4115 0.8186 0.2337 0.024 Uiso 1 calc R .
C30 C 0.3383(7) 0.8673(5) 0.1482(4) 0.019(2) Uiso 1 d . .
H30 H 0.3621 0.8273 0.1216 0.023 Uiso 1 calc R .
C31 C 0.2731(7) 0.9341(4) 0.1215(4) 0.017(2) Uiso 1 d . .
H31 H 0.2541 0.9394 0.0759 0.021 Uiso 1 calc R .
N10 N 0.2368(6) 0.9915(4) 0.1603(3) 0.018(2) Uani 1 d . .
C32 C 0.2671(7) 0.9803(4) 0.2247(4) 0.015(2) Uiso 1 d . .
C33 C 0.2239(7) 1.0436(4) 0.2683(4) 0.017(2) Uiso 1 d . .
N11 N 0.2520(6) 1.0328(4) 0.3330(3) 0.018(2) Uani 1 d . .
C34 C 0.2129(8) 1.0884(5) 0.3718(4) 0.022(2) Uiso 1 d . .
H34 H 0.2314 1.0828 0.4174 0.027 Uiso 1 calc R .
C35 C 0.1449(7) 1.1551(5) 0.3453(4) 0.020(2) Uiso 1 d . .
H35 H 0.1172 1.1938 0.3724 0.024 Uiso 1 calc R .
C36 C 0.1209(7) 1.1610(5) 0.2787(4) 0.020(2) Uiso 1 d . .
H36 H 0.0754 1.2049 0.2602 0.024 Uiso 1 calc R .
N12 N 0.1593(6) 1.1071(4) 0.2384(3) 0.019(2) Uani 1 d . .
N13 N 0.2525(7) 1.3155(4) 0.1335(4) 0.026(2) Uani 1 d . .
C37 C 0.2782(8) 1.2507(5) 0.1260(4) 0.021(2) Uiso 1 d . .
N14 N 0.2973(6) 1.1781(4) 0.1173(3) 0.020(2) Uani 1 d . .
C38 C 0.4218(7) 1.1464(5) 0.1142(4) 0.019(2) Uiso 1 d . .
C39 C 0.4471(8) 1.0827(4) 0.0770(4) 0.019(2) Uiso 1 d . .
H39 H 0.3832 1.0607 0.0564 0.023 Uiso 1 calc R .
C40 C 0.5663(8) 1.0515(5) 0.0701(4) 0.029(2) Uiso 1 d . .
H40 H 0.5815 1.0080 0.0462 0.035 Uiso 1 calc R .
C41 C 0.6629(9) 1.0850(5) 0.0989(4) 0.031(2) Uiso 1 d . .
H41 H 0.7432 1.0656 0.0931 0.037 Uiso 1 calc R .
C42 C 0.6372(9) 1.1485(5) 0.1368(4) 0.030(2) Uiso 1 d . .
H42 H 0.7013 1.1708 0.1568 0.036 Uiso 1 calc R .
C43 C 0.5183(7) 1.1789(5) 0.1452(4) 0.020(2) Uiso 1 d . .
H43 H 0.5027 1.2206 0.1712 0.024 Uiso 1 calc R .
N15 N 0.1333(7) 1.0713(4) 0.0236(4) 0.025(2) Uani 1 d . .
C44 C 0.1006(7) 1.0806(4) -0.0324(4) 0.019(2) Uiso 1 d . .
N16 N 0.0700(7) 1.0859(4) -0.0940(3) 0.025(2) Uani 1 d . .
C45 C -0.0057(8) 1.1517(5) -0.1198(4) 0.021(2) Uiso 1 d . .
C46 C -0.0613(8) 1.2060(5) -0.0799(5) 0.026(2) Uiso 1 d . .
H46 H -0.0494 1.2011 -0.0336 0.031 Uiso 1 calc R .
C47 C -0.1345(9) 1.2674(6) -0.1095(5) 0.037(2) Uiso 1 d . .
H47 H -0.1726 1.3033 -0.0828 0.044 Uiso 1 calc R .
C48 C -0.1517(9) 1.2762(6) -0.1773(5) 0.037(2) Uiso 1 d . .
H48 H -0.1998 1.3185 -0.1967 0.044 Uiso 1 calc R .
C49 C -0.0976(9) 1.2223(6) -0.2171(5) 0.043(3) Uiso 1 d . .
H49 H -0.1095 1.2281 -0.2634 0.052 Uiso 1 calc R .
C50 C -0.0259(8) 1.1598(5) -0.1887(4) 0.026(2) Uiso 1 d . .
H50 H 0.0090 1.1230 -0.2157 0.031 Uiso 1 calc R .
N17 N 0.0167(6) 1.2133(4) 0.1143(4) 0.027(2) Uani 1 d . .
C51 C -0.0114(8) 1.2766(5) 0.1272(4) 0.019(2) Uiso 1 d . .
N18 N -0.0316(6) 1.3471(4) 0.1438(4) 0.024(2) Uani 1 d . .
C52 C -0.1560(7) 1.3749(4) 0.1526(4) 0.018(2) Uiso 1 d . .
C53 C -0.1814(8) 1.4315(5) 0.1971(4) 0.026(2) Uiso 1 d . .
H53 H -0.1179 1.4509 0.2200 0.031 Uiso 1 calc R .
C54 C -0.3020(8) 1.4591(5) 0.2076(5) 0.032(2) Uiso 1 d . .
H54 H -0.3189 1.4973 0.2371 0.038 Uiso 1 calc R .
C55 C -0.3961(9) 1.4297(5) 0.1743(5) 0.032(2) Uiso 1 d . .
H55 H -0.4765 1.4483 0.1815 0.038 Uiso 1 calc R .
C56 C -0.3726(8) 1.3732(5) 0.1301(4) 0.027(2) Uiso 1 d . .
H56 H -0.4365 1.3533 0.1079 0.033 Uiso 1 calc R .
C57 C -0.2516(8) 1.3463(5) 0.1195(4) 0.023(2) Uiso 1 d . .
H57 H -0.2350 1.3085 0.0896 0.028 Uiso 1 calc R .
N19 N 0.1371(6) 1.4619(4) 0.2236(4) 0.024(2) Uani 1 d . .
C58 C 0.1573(8) 1.4405(5) 0.2797(4) 0.021(2) Uiso 1 d . .
N20 N 0.1735(7) 1.4228(4) 0.3432(4) 0.027(2) Uani 1 d . .
C59 C 0.2487(8) 1.3553(5) 0.3638(4) 0.023(2) Uiso 1 d . .
C60 C 0.2586(8) 1.3331(5) 0.4326(5) 0.029(2) Uiso 1 d . .
H60 H 0.2166 1.3622 0.4635 0.035 Uiso 1 calc R .
C61 C 0.3327(9) 1.2663(5) 0.4548(5) 0.035(2) Uiso 1 d . .
H61 H 0.3376 1.2504 0.5005 0.042 Uiso 1 calc R .
C62 C 0.3987(9) 1.2240(6) 0.4086(5) 0.040(3) Uiso 1 d . .
H62 H 0.4496 1.1811 0.4239 0.048 Uiso 1 calc R .
C63 C 0.3897(9) 1.2443(5) 0.3418(5) 0.034(2) Uiso 1 d . .
H63 H 0.4323 1.2146 0.3115 0.041 Uiso 1 calc R .
C64 C 0.3161(8) 1.3104(5) 0.3181(5) 0.028(2) Uiso 1 d . .
H64 H 0.3115 1.3248 0.2722 0.033 Uiso 1 calc R .
N21 N 0.0001(6) 1.5241(4) 0.0860(3) 0.019(2) Uani 1 d . .
C65 C -0.0479(7) 1.5800(4) 0.1223(4) 0.019(2) Uiso 1 d . .
H65 H -0.0297 1.5778 0.1679 0.023 Uiso 1 calc R .
C66 C -0.1242(8) 1.6414(5) 0.0942(4) 0.028(2) Uiso 1 d . .
H66 H -0.1584 1.6796 0.1200 0.033 Uiso 1 calc R .
C67 C -0.1468(7) 1.6430(5) 0.0267(4) 0.020(2) Uiso 1 d . .
H67 H -0.1963 1.6839 0.0063 0.024 Uiso 1 calc R .
N22 N -0.0995(6) 1.5872(3) -0.0113(3) 0.016(2) Uani 1 d . .
C68 C -0.0269(8) 1.5304(5) 0.0204(4) 0.018(2) Uiso 1 d . .
N23 N 0.4258(6) 0.5966(3) 0.4942(3) 0.0145(15) Uani 1 d . .
C69 C 0.3919(8) 0.6511(5) 0.5358(4) 0.022(2) Uiso 1 d . .
H69 H 0.3536 0.6978 0.5179 0.027 Uiso 1 calc R .
C70 C 0.4119(7) 0.6401(5) 0.6048(4) 0.020(2) Uiso 1 d . .
H70 H 0.3850 0.6773 0.6336 0.024 Uiso 1 calc R .
C71 C 0.4735(7) 0.5715(5) 0.6279(4) 0.020(2) Uiso 1 d . .
H71 H 0.4919 0.5633 0.6735 0.024 Uiso 1 calc R .
N24 N 0.5083(6) 0.5161(4) 0.5877(3) 0.017(2) Uani 1 d . .
C72 C 0.4826(8) 0.5308(4) 0.5227(4) 0.017(2) Uiso 1 d . .
C73 C 0.1296(8) 0.5654(5) 0.4575(4) 0.028(2) Uiso 1 d . .
H73A H 0.1017 0.5218 0.4853 0.034 Uiso 1 calc R .
H73B H 0.0634 0.5887 0.4299 0.034 Uiso 1 calc R .
H73C H 0.1578 0.6031 0.4855 0.034 Uiso 1 calc R .
C74 C 0.6095(8) 0.9719(5) 0.2861(4) 0.030(2) Uiso 1 d . .
H74A H 0.6902 0.9778 0.3028 0.036 Uiso 1 calc R .
H74B H 0.5962 1.0049 0.2453 0.036 Uiso 1 calc R .
H74C H 0.6019 0.9186 0.2773 0.036 Uiso 1 calc R .
C75 C -0.0968(8) 1.0405(5) 0.2157(4) 0.030(2) Uiso 1 d . .
H75A H -0.0477 1.0113 0.2499 0.036 Uiso 1 calc R .
H75B H -0.1721 1.0158 0.2109 0.036 Uiso 1 calc R .
H75C H -0.1146 1.0925 0.2283 0.036 Uiso 1 calc R .
C76 C 0.3629(8) 1.4765(5) 0.0388(4) 0.030(2) Uiso 1 d . .
H76A H 0.4393 1.4979 0.0479 0.036 Uiso 1 calc R .
H76B H 0.3334 1.4978 -0.0045 0.036 Uiso 1 calc R .
H76C H 0.3749 1.4209 0.0391 0.036 Uiso 1 calc R .

loop_
_atom_type_symbol
_atom_type_description
_atom_type_scat_dispersion_real
_atom_type_scat_dispersion_imag
_atom_type_scat_source
C C 0.0033 0.0016 'International Tables Vol C Tables 4.2.6.8 and 6.1.1.4'
H H 0.0000 0.0000 'International Tables Vol C Tables 4.2.6.8 and 6.1.1.4'
N N 0.0061 0.0033 'International Tables Vol C Tables 4.2.6.8 and 6.1.1.4'
Mn Mn 0.3368 0.7283 'International Tables Vol C Tables 4.2.6.8 and 6.1.1.4'
O O 0.0106 0.0060 'International Tables Vol C Tables 4.2.6.8 and 6.1.1.4'

loop_
_geom_angle_atom_site_label_1
_geom_angle_atom_site_label_2
_geom_angle_atom_site_label_3
_geom_angle
_geom_angle_site_symmetry_1
_geom_angle_site_symmetry_3
_geom_angle_publ_flag
N3 Mn1 N5 107.4(3) . . yes
N3 Mn1 O1 98.2(2) . . yes
N5 Mn1 O1 86.5(2) . . yes
N3 Mn1 N23 158.3(2) . . yes
N5 Mn1 N23 94.3(3) . . yes
O1 Mn1 N23 81.7(2) . . yes
N3 Mn1 N2 95.8(3) . . yes
N5 Mn1 N2 89.3(2) . . yes
O1 Mn1 N2 166.0(2) . . yes
N23 Mn1 N2 85.3(2) . . yes
N3 Mn1 N24 86.6(2) . 2_666 yes
N5 Mn1 N24 163.0(3) . 2_666 yes
O1 Mn1 N24 81.9(2) . 2_666 yes
N23 Mn1 N24 71.8(2) . 2_666 yes
N2 Mn1 N24 98.9(2) . 2_666 yes
N7 Mn2 N1 108.6(3) . . yes
N7 Mn2 O2 95.1(2) . . yes
N1 Mn2 O2 89.5(2) . . yes
N7 Mn2 N6 93.3(3) . . yes
N1 Mn2 N6 90.7(3) . . yes
O2 Mn2 N6 171.2(2) . . yes
N7 Mn2 N11 89.3(3) . . yes
N1 Mn2 N11 160.7(3) . . yes
O2 Mn2 N11 81.5(2) . . yes
N6 Mn2 N11 95.7(2) . . yes
N7 Mn2 N9 160.1(3) . . yes
N1 Mn2 N9 91.3(3) . . yes
O2 Mn2 N9 84.1(2) . . yes
N6 Mn2 N9 87.1(2) . . yes
N11 Mn2 N9 70.9(2) . . yes
N15 Mn3 N17 104.0(3) . . yes
N15 Mn3 O3 94.5(3) . . yes
N17 Mn3 O3 89.5(3) . . yes
N15 Mn3 N14 99.4(3) . . yes
N17 Mn3 N14 89.1(3) . . yes
O3 Mn3 N14 165.9(2) . . yes
N15 Mn3 N10 89.7(3) . . yes
N17 Mn3 N10 165.1(3) . . yes
O3 Mn3 N10 83.6(2) . . yes
N14 Mn3 N10 94.4(2) . . yes
N15 Mn3 N12 161.2(2) . . yes
N17 Mn3 N12 94.7(3) . . yes
O3 Mn3 N12 83.4(2) . . yes
N14 Mn3 N12 82.8(2) . . yes
N10 Mn3 N12 71.5(2) . . yes
N19 Mn4 N13 104.6(3) . . yes
N19 Mn4 O4 91.5(2) . . yes
N13 Mn4 O4 93.7(2) . . yes
N19 Mn4 N18 98.3(3) . . yes
N13 Mn4 N18 90.0(3) . . yes
O4 Mn4 N18 168.3(2) . . yes
N19 Mn4 N21 92.5(2) . . yes
N13 Mn4 N21 162.7(3) . . yes
O4 Mn4 N21 83.8(2) . . yes
N18 Mn4 N21 89.4(2) . . yes
N19 Mn4 N22 162.6(2) . 2_585 yes
N13 Mn4 N22 92.0(2) . 2_585 yes
O4 Mn4 N22 82.2(2) . 2_585 yes
N18 Mn4 N22 86.6(2) . 2_585 yes
N21 Mn4 N22 70.7(2) . 2_585 yes
C73 O1 Mn1 127.6(5) . . ?
C73 O1 HO1 110.2 . . ?
Mn1 O1 HO1 119.0 . . ?
C74 O2 Mn2 123.6(5) . . ?
C74 O2 HO2 112.5 . . ?
Mn2 O2 HO2 120.1 . . ?
C75 O3 Mn3 129.6(5) . . ?
C75 O3 HO3 119.3 . . ?
Mn3 O3 HO3 104.3 . . ?
C76 O4 Mn4 124.3(5) . . ?
C76 O4 HO4 110.5 . . ?
Mn4 O4 HO4 121.5 . . ?
C1 N1 Mn2 159.9(7) . . yes
N1 C1 N2 175.9(9) . . yes
C1 N2 C2 118.8(7) . . yes
C1 N2 Mn1 112.4(6) . . yes
C2 N2 Mn1 126.0(5) . . yes
C7 C2 C3 118.0(8) . . ?
C7 C2 N2 120.9(7) . . ?
C3 C2 N2 121.1(7) . . ?
C4 C3 C2 120.3(8) . . ?
C4 C3 H3 119.8 . . ?
C2 C3 H3 119.8 . . ?
C5 C4 C3 120.4(9) . . ?
C5 C4 H4 119.8 . . ?
C3 C4 H4 119.8 . . ?
C4 C5 C6 119.4(9) . . ?
C4 C5 H5 120.3 . . ?
C6 C5 H5 120.3 . . ?
C5 C6 C7 119.6(9) . . ?
C5 C6 H6 120.2 . . ?
C7 C6 H6 120.2 . . ?
C2 C7 C6 122.0(9) . . ?
C2 C7 H7 119.0 . . ?
C6 C7 H7 119.0 . . ?
C8 N3 Mn1 152.3(6) . . yes
N3 C8 N4 176.5(9) . . yes
C8 N4 C9 116.8(7) . . yes
C14 C9 C10 119.3(8) . . ?
C14 C9 N4 123.2(7) . . ?
C10 C9 N4 117.4(7) . . ?
C11 C10 C9 119.7(8) . . ?
C11 C10 H10 120.2 . . ?
C9 C10 H10 120.2 . . ?
C12 C11 C10 120.8(8) . . ?
C12 C11 H11 119.6 . . ?
C10 C11 H11 119.6 . . ?
C11 C12 C13 120.1(8) . . ?
C11 C12 H12 120.0 . . ?
C13 C12 H12 120.0 . . ?
C12 C13 C14 119.7(8) . . ?
C12 C13 H13 120.2 . . ?
C14 C13 H13 120.2 . . ?
C9 C14 C13 120.4(8) . . ?
C9 C14 H14 119.8 . . ?
C13 C14 H14 119.8 . . ?
C15 N5 Mn1 161.2(7) . . yes
N5 C15 N6 177.9(9) . . yes
C15 N6 C16 116.9(7) . . yes
C15 N6 Mn2 110.5(6) . . yes
C16 N6 Mn2 132.7(5) . . yes
C21 C16 C17 119.6(8) . . ?
C21 C16 N6 119.2(7) . . ?
C17 C16 N6 121.2(7) . . ?
C18 C17 C16 119.2(9) . . ?
C18 C17 H17 120.4 . . ?
C16 C17 H17 120.4 . . ?
C17 C18 C19 121.7(9) . . ?
C17 C18 H18 119.1 . . ?
C19 C18 H18 119.1 . . ?
C20 C19 C18 118.3(9) . . ?
C20 C19 H19 120.8 . . ?
C18 C19 H19 120.8 . . ?
C19 C20 C21 120.0(9) . . ?
C19 C20 H20 120.0 . . ?
C21 C20 H20 120.0 . . ?
C16 C21 C20 121.1(9) . . ?
C16 C21 H21 119.5 . . ?
C20 C21 H21 119.5 . . ?
C22 N7 Mn2 144.6(6) . . yes
N7 C22 N8 175.7(9) . . yes
C22 N8 C23 117.2(7) . . yes
C24 C23 C28 120.1(8) . . ?
C24 C23 N8 117.2(7) . . ?
C28 C23 N8 122.7(7) . . ?
C23 C24 C25 119.3(8) . . ?
C23 C24 H24 120.3 . . ?
C25 C24 H24 120.3 . . ?
C26 C25 C24 120.5(8) . . ?
C26 C25 H25 119.7 . . ?
C24 C25 H25 119.7 . . ?
C27 C26 C25 119.1(8) . . ?
C27 C26 H26 120.5 . . ?
C25 C26 H26 120.5 . . ?
C28 C27 C26 121.3(8) . . ?
C28 C27 H27 119.4 . . ?
C26 C27 H27 119.4 . . ?
C27 C28 C23 119.7(8) . . ?
C27 C28 H28 120.2 . . ?
C23 C28 H28 120.2 . . ?
C32 N9 C29 115.5(7) . . ?
C32 N9 Mn2 117.9(5) . . ?
C29 N9 Mn2 126.6(5) . . ?
N9 C29 C30 122.1(8) . . ?
N9 C29 H29 118.9 . . ?
C30 C29 H29 118.9 . . ?
C29 C30 C31 117.6(8) . . ?
C29 C30 H30 121.2 . . ?
C31 C30 H30 121.2 . . ?
N10 C31 C30 121.2(8) . . ?
N10 C31 H31 119.4 . . ?
C30 C31 H31 119.4 . . ?
C32 N10 C31 116.4(7) . . ?
C32 N10 Mn3 118.5(5) . . ?
C31 N10 Mn3 125.1(5) . . ?
N9 C32 N10 127.2(7) . . ?
N9 C32 C33 116.5(7) . . ?
N10 C32 C33 116.3(7) . . ?
N11 C33 N12 125.4(7) . . ?
N11 C33 C32 117.0(7) . . ?
N12 C33 C32 117.7(7) . . ?
C33 N11 C34 117.1(7) . . ?
C33 N11 Mn2 117.7(5) . . ?
C34 N11 Mn2 125.2(5) . . ?
N11 C34 C35 121.3(8) . . ?
N11 C34 H34 119.3 . . ?
C35 C34 H34 119.3 . . ?
C36 C35 C34 117.3(8) . . ?
C36 C35 H35 121.4 . . ?
C34 C35 H35 121.4 . . ?
N12 C36 C35 123.0(8) . . ?
N12 C36 H36 118.5 . . ?
C35 C36 H36 118.5 . . ?
C36 N12 C33 115.9(7) . . ?
C36 N12 Mn3 128.1(5) . . ?
C33 N12 Mn3 116.0(5) . . ?
C37 N13 Mn4 153.9(7) . . yes
N13 C37 N14 175.4(9) . . yes
C37 N14 C38 118.4(7) . . yes
C37 N14 Mn3 115.9(6) . . yes
C38 N14 Mn3 125.1(5) . . yes
C39 C38 C43 119.2(8) . . ?
C39 C38 N14 118.4(7) . . ?
C43 C38 N14 122.4(7) . . ?
C40 C39 C38 120.8(8) . . ?
C40 C39 H39 119.6 . . ?
C38 C39 H39 119.6 . . ?
C41 C40 C39 120.2(9) . . ?
C41 C40 H40 119.9 . . ?
C39 C40 H40 119.9 . . ?
C40 C41 C42 118.8(9) . . ?
C40 C41 H41 120.6 . . ?
C42 C41 H41 120.6 . . ?
C43 C42 C41 121.4(9) . . ?
C43 C42 H42 119.3 . . ?
C41 C42 H42 119.3 . . ?
C42 C43 C38 119.6(8) . . ?
C42 C43 H43 120.2 . . ?
C38 C43 H43 120.2 . . ?
C44 N15 Mn3 149.8(6) . . yes
N15 C44 N16 175.6(9) . . yes
C44 N16 C45 118.7(7) . . yes
C50 C45 C46 119.2(8) . . ?
C50 C45 N16 117.0(7) . . ?
C46 C45 N16 123.7(8) . . ?
C47 C46 C45 119.4(8) . . ?
C47 C46 H46 120.3 . . ?
C45 C46 H46 120.3 . . ?
C48 C47 C46 121.2(9) . . ?
C48 C47 H47 119.4 . . ?
C46 C47 H47 119.4 . . ?
C47 C48 C49 119.7(10) . . ?
C47 C48 H48 120.2 . . ?
C49 C48 H48 120.2 . . ?
C50 C49 C48 120.3(10) . . ?
C50 C49 H49 119.8 . . ?
C48 C49 H49 119.8 . . ?
C49 C50 C45 120.2(9) . . ?
C49 C50 H50 119.9 . . ?
C45 C50 H50 119.9 . . ?
C51 N17 Mn3 154.1(6) . . yes
N17 C51 N18 174.2(9) . . yes
C51 N18 C52 117.7(7) . . yes
C51 N18 Mn4 113.5(6) . . yes
C52 N18 Mn4 126.4(5) . . yes
C57 C52 C53 119.2(8) . . ?
C57 C52 N18 122.2(7) . . ?
C53 C52 N18 118.6(7) . . ?
C52 C53 C54 120.1(8) . . ?
C52 C53 H53 120.0 . . ?
C54 C53 H53 120.0 . . ?
C55 C54 C53 119.9(9) . . ?
C55 C54 H54 120.0 . . ?
C53 C54 H54 120.0 . . ?
C54 C55 C56 120.8(9) . . ?
C54 C55 H55 119.6 . . ?
C56 C55 H55 119.6 . . ?
C55 C56 C57 119.0(8) . . ?
C55 C56 H56 120.5 . . ?
C57 C56 H56 120.5 . . ?
C52 C57 C56 121.1(8) . . ?
C52 C57 H57 119.5 . . ?
C56 C57 H57 119.5 . . ?
C58 N19 Mn4 141.3(6) . . yes
N19 C58 N20 174.5(9) . . yes
C58 N20 C59 118.5(7) . . yes
C60 C59 N20 118.2(8) . . ?
C60 C59 C64 118.6(8) . . ?
N20 C59 C64 123.1(8) . . ?
C59 C60 C61 119.7(9) . . ?
C59 C60 H60 120.2 . . ?
C61 C60 H60 120.2 . . ?
C62 C61 C60 120.2(9) . . ?
C62 C61 H61 119.9 . . ?
C60 C61 H61 119.9 . . ?
C63 C62 C61 121.0(10) . . ?
C63 C62 H62 119.5 . . ?
C61 C62 H62 119.5 . . ?
C62 C63 C64 120.1(10) . . ?
C62 C63 H63 120.0 . . ?
C64 C63 H63 120.0 . . ?
C63 C64 C59 120.4(8) . . ?
C63 C64 H64 119.8 . . ?
C59 C64 H64 119.8 . . ?
C65 N21 C68 116.9(7) . . ?
C65 N21 Mn4 125.2(5) . . ?
C68 N21 Mn4 117.9(5) . . ?
N21 C65 C66 122.1(8) . . ?
N21 C65 H65 119.0 . . ?
C66 C65 H65 119.0 . . ?
C67 C66 C65 116.9(8) . . ?
C67 C66 H66 121.5 . . ?
C65 C66 H66 121.5 . . ?
N22 C67 C66 122.3(8) . . ?
N22 C67 H67 118.9 . . ?
C66 C67 H67 118.9 . . ?
C68 N22 C67 116.3(7) . . ?
C68 N22 Mn4 116.8(5) . 2_585 ?
C67 N22 Mn4 126.8(5) . 2_585 ?
N21 C68 N22 125.5(7) . . ?
N21 C68 C68 117.4(9) . 2_585 ?
N22 C68 C68 117.2(9) . 2_585 ?
C69 N23 C72 116.2(7) . . ?
C69 N23 Mn1 126.4(5) . . ?
C72 N23 Mn1 117.4(5) . . ?
N23 C69 C70 122.3(8) . . ?
N23 C69 H69 118.8 . . ?
C70 C69 H69 118.8 . . ?
C71 C70 C69 116.3(8) . . ?
C71 C70 H70 121.8 . . ?
C69 C70 H70 121.8 . . ?
N24 C71 C70 122.6(8) . . ?
N24 C71 H71 118.7 . . ?
C70 C71 H71 118.7 . . ?
C72 N24 C71 116.8(7) . . ?
C72 N24 Mn1 116.5(5) . 2_666 ?
C71 N24 Mn1 126.7(5) . 2_666 ?
N24 C72 N23 125.7(7) . . ?
N24 C72 C72 117.7(9) . 2_666 ?
N23 C72 C72 116.6(9) . 2_666 ?
O1 C73 H73A 109.5 . . ?
O1 C73 H73B 109.5 . . ?
H73A C73 H73B 109.5 . . ?
O1 C73 H73C 109.5 . . ?
H73A C73 H73C 109.5 . . ?
H73B C73 H73C 109.5 . . ?
O2 C74 H74A 109.5 . . ?
O2 C74 H74B 109.5 . . ?
H74A C74 H74B 109.5 . . ?
O2 C74 H74C 109.5 . . ?
H74A C74 H74C 109.5 . . ?
H74B C74 H74C 109.5 . . ?
O3 C75 H75A 109.5 . . ?
O3 C75 H75B 109.5 . . ?
H75A C75 H75B 109.5 . . ?
O3 C75 H75C 109.5 . . ?
H75A C75 H75C 109.5 . . ?
H75B C75 H75C 109.5 . . ?
O4 C76 H76A 109.5 . . ?
O4 C76 H76B 109.5 . . ?
H76A C76 H76B 109.5 . . ?
O4 C76 H76C 109.5 . . ?
H76A C76 H76C 109.5 . . ?
H76B C76 H76C 109.5 . . ?
Mn1 Mn2 Mn3 118.68(4) . . ?
Mn2 Mn3 Mn4 114.44(4) . . ?
Mn2 Mn1 Mn1 122.65(4) . 2_666 ?
O1 HO1 N20 175 . 1_545 ?
O2 HO2 N8 164 . 2_676 ?
O3 HO3 N16 159 . 2_575 ?
O4 HO4 N4 166 . 1_565 ?

loop_
_geom_bond_atom_site_label_1
_geom_bond_atom_site_label_2
_geom_bond_distance
_geom_bond_site_symmetry_2
_geom_bond_publ_flag
Mn1 Mn1 6.115(4) 2_666 yes
Mn1 Mn2 5.445(3) . yes
Mn2 Mn3 6.164(3) . yes
Mn3 Mn4 5.413(3) . yes
Mn4 Mn4 6.185(4) 2_585 yes
Mn1 N3 2.126(7) . yes
Mn1 N5 2.129(7) . yes
Mn1 O1 2.217(6) . yes
Mn1 N23 2.296(6) . yes
Mn1 N2 2.307(7) . yes
Mn1 N24 2.319(7) 2_666 yes
Mn2 N7 2.117(7) . yes
Mn2 N1 2.151(7) . yes
Mn2 O2 2.221(6) . yes
Mn2 N6 2.300(7) . yes
Mn2 N11 2.322(7) . yes
Mn2 N9 2.328(7) . yes
Mn3 N15 2.117(7) . yes
Mn3 N17 2.136(7) . yes
Mn3 O3 2.197(6) . yes
Mn3 N14 2.265(7) . yes
Mn3 N10 2.325(7) . yes
Mn3 N12 2.339(7) . yes
Mn4 N19 2.122(7) . yes
Mn4 N13 2.171(7) . yes
Mn4 O4 2.194(6) . yes
Mn4 N18 2.249(7) . yes
Mn4 N21 2.317(7) . yes
Mn4 N22 2.348(7) 2_585 yes
O1 C73 1.440(10) . ?
O1 HO1 0.88 . ?
O2 C74 1.434(10) . ?
O2 HO2 0.88 . ?
O3 C75 1.421(10) . ?
O3 HO3 0.88 . ?
O4 C76 1.432(10) . ?
O4 HO4 0.88 . ?
O1 N20 2.673(9) 1_545 yes
HO1 N20 1.80 1_545 ?
O2 N8 2.709(9) 2_676 yes
HO2 N8 1.85 2_676 ?
O3 N16 2.67(9) 2_575 yes
HO3 N16 1.84 2_575 ?
O4 N14 2.704(9) 1_565 yes
HO4 N14 1.84 1_565 ?
N1 C1 1.184(11) . yes
C1 N2 1.273(11) . yes
N2 C2 1.419(11) . yes
C2 C7 1.371(12) . ?
C2 C3 1.400(12) . ?
C3 C4 1.398(12) . ?
C3 H3 0.93 . ?
C4 C5 1.379(13) . ?
C4 H4 0.93 . ?
C5 C6 1.385(13) . ?
C5 H5 0.93 . ?
C6 C7 1.390(13) . ?
C6 H6 0.93 . ?
C7 H7 0.93 . ?
N3 C8 1.162(10) . yes
C8 N4 1.285(10) . yes
N4 C9 1.426(10) . yes
C9 C14 1.384(11) . ?
C9 C10 1.401(12) . ?
C10 C11 1.391(12) . ?
C10 H10 0.93 . ?
C11 C12 1.377(12) . ?
C11 H11 0.93 . ?
C12 C13 1.380(12) . ?
C12 H12 0.93 . ?
C13 C14 1.408(12) . ?
C13 H13 0.93 . ?
C14 H14 0.93 . ?
N5 C15 1.150(10) . yes
C15 N6 1.306(11) . yes
N6 C16 1.431(10) . yes
C16 C21 1.372(12) . ?
C16 C17 1.395(12) . ?
C17 C18 1.379(13) . ?
C17 H17 0.93 . ?
C18 C19 1.402(13) . ?
C18 H18 0.93 . ?
C19 C20 1.379(13) . ?
C19 H19 0.93 . ?
C20 C21 1.399(13) . ?
C20 H20 0.93 . ?
C21 H21 0.93 . ?
N7 C22 1.183(10) . yes
C22 N8 1.283(10) . yes
N8 C23 1.430(10) . yes
C23 C24 1.393(12) . ?
C23 C28 1.401(11) . ?
C24 C25 1.410(12) . ?
C24 H24 0.93 . ?
C25 C26 1.392(12) . ?
C25 H25 0.93 . ?
C26 C27 1.388(12) . ?
C26 H26 0.93 . ?
C27 C28 1.386(11) . ?
C27 H27 0.93 . ?
C28 H28 0.93 . ?
N9 C32 1.322(10) . ?
N9 C29 1.358(10) . ?
C29 C30 1.363(11) . ?
C29 H29 0.93 . ?
C30 C31 1.385(11) . ?
C30 H30 0.93 . ?
C31 N10 1.348(10) . ?
C31 H31 0.93 . ?
N10 C32 1.325(10) . ?
C32 C33 1.506(11) . ?
C33 N11 1.325(10) . ?
C33 N12 1.361(10) . ?
N11 C34 1.332(11) . ?
C34 C35 1.398(12) . ?
C34 H34 0.93 . ?
C35 C36 1.351(11) . ?
C35 H35 0.93 . ?
C36 N12 1.328(10) . ?
C36 H36 0.93 . ?
N13 C37 1.159(10) . yes
C37 N14 1.283(11) . yes
N14 C38 1.437(11) . yes
C38 C39 1.391(11) . ?
C38 C43 1.398(11) . ?
C39 C40 1.389(12) . ?
C39 H39 0.93 . ?
C40 C41 1.388(12) . ?
C40 H40 0.93 . ?
C41 C42 1.396(13) . ?
C41 H41 0.93 . ?
C42 C43 1.384(12) . ?
C42 H42 0.93 . ?
C43 H43 0.93 . ?
N15 C44 1.171(10) . yes
C44 N16 1.272(10) . yes
N16 C45 1.424(11) . yes
C45 C50 1.388(12) . ?
C45 C46 1.390(12) . ?
C46 C47 1.381(13) . ?
C46 H46 0.93 . ?
C47 C48 1.362(13) . ?
C47 H47 0.93 . ?
C48 C49 1.377(14) . ?
C48 H48 0.93 . ?
C49 C50 1.376(13) . ?
C49 H49 0.93 . ?
C50 H50 0.93 . ?
N17 C51 1.167(10) . yes
C51 N18 1.293(11) . yes
N18 C52 1.428(11) . yes
C52 C57 1.381(11) . ?
C52 C53 1.390(12) . ?
C53 C54 1.393(12) . ?
C53 H53 0.93 . ?
C54 C55 1.377(13) . ?
C54 H54 0.93 . ?
C55 C56 1.381(12) . ?
C55 H55 0.93 . ?
C56 C57 1.394(12) . ?
C56 H56 0.93 . ?
C57 H57 0.93 . ?
N19 C58 1.166(10) . yes
C58 N20 1.288(11) . yes
N20 C59 1.416(11) . yes
C59 C60 1.395(12) . ?
C59 C64 1.418(12) . ?
C60 C61 1.408(13) . ?
C60 H60 0.93 . ?
C61 C62 1.394(13) . ?
C61 H61 0.93 . ?
C62 C63 1.351(13) . ?
C62 H62 0.93 . ?
C63 C64 1.403(13) . ?
C63 H63 0.93 . ?
C64 H64 0.93 . ?
N21 C65 1.334(10) . ?
N21 C68 1.339(10) . ?
C65 C66 1.388(12) . ?
C65 H65 0.93 . ?
C66 C67 1.370(12) . ?
C66 H66 0.93 . ?
C67 N22 1.351(10) . ?
C67 H67 0.93 . ?
N22 C68 1.340(10) . ?
N22 Mn4 2.348(7) 2_585 yes
C68 C68 1.47(2) 2_585 ?
N23 C69 1.340(10) . ?
N23 C72 1.344(10) . ?
C69 C70 1.391(11) . ?
C69 H69 0.93 . ?
C70 C71 1.372(11) . ?
C70 H70 0.93 . ?
C71 N24 1.337(10) . ?
C71 H71 0.93 . ?
N24 C72 1.329(10) . ?
N24 Mn1 2.319(7) 2_666 yes
C72 C72 1.49(2) 2_666 ?
C73 H73A 0.96 . ?
C73 H73B 0.96 . ?
C73 H73C 0.96 . ?
C74 H74A 0.96 . ?
C74 H74B 0.96 . ?
C74 H74C 0.96 . ?
C75 H75A 0.96 . ?
C75 H75B 0.96 . ?
C75 H75C 0.96 . ?
C76 H76A 0.96 . ?
C76 H76B 0.96 . ?
C76 H76C 0.96 . ?
